data_7211371
loop_
_publ_author_name
'Konar, Anita Dutt'

_publ_section_title
;
 The unique crystallographic signature of a \b-turn mimic nucleated by
 N-methylated phenylalanine and Aib as corner residue: conformational and
 self-assembly studies
;
_journal_issue 48
_journal_name_full CrystEngComm
_journal_page_first 10569
_journal_paper_doi 10.1039/c3ce41448e
_journal_volume 15
_journal_year 2013
_chemical_absolute_configuration unk
_chemical_formula_moiety 'C27 H35 N3 O6'
_chemical_formula_sum 'C27 H35 N3 O6'
_chemical_formula_weight 497.58
_chemical_name_systematic
; 
 ? 
;
_space_group_crystal_system monoclinic
_space_group_IT_number 4
_symmetry_space_group_name_Hall 'P 2yb'
_symmetry_space_group_name_H-M 'P 1 21 1'
_atom_sites_solution_hydrogens geom
_atom_sites_solution_primary direct
_atom_sites_solution_secondary difmap
_audit_creation_method SHELXL-97
_cell_angle_alpha 90.00
_cell_angle_beta 105.577(9)
_cell_angle_gamma 90.00
_cell_formula_units_Z 2
_cell_length_a 12.575(4)
_cell_length_b 10.973(3)
_cell_length_c 13.526(5)
_cell_measurement_temperature 298(2)
_cell_volume 1797.8(10)
_computing_cell_refinement 'Bruker SAINT'
_computing_data_collection 'Bruker APEX2'
_computing_data_reduction 'Bruker SAINT'
_computing_molecular_graphics 'Bruker SHELXTL'
_computing_publication_material 'Bruker SHELXTL'
_computing_structure_refinement 'SHELXL-97 (Sheldrick, 1997)'
_computing_structure_solution 'SHELXS-97 (Sheldrick, 1990)'
_diffrn_ambient_temperature 298(2)
_diffrn_measured_fraction_theta_full 0.990
_diffrn_measured_fraction_theta_max 0.990
_diffrn_radiation_monochromator graphite
_diffrn_radiation_source 'fine-focus sealed tube'
_diffrn_radiation_type MoK\a
_diffrn_radiation_wavelength 0.71073
_diffrn_reflns_av_R_equivalents 0.0000
_diffrn_reflns_av_sigmaI/netI 0.0871
_diffrn_reflns_limit_h_max 15
_diffrn_reflns_limit_h_min -16
_diffrn_reflns_limit_k_max 14
_diffrn_reflns_limit_k_min 0
_diffrn_reflns_limit_l_max 17
_diffrn_reflns_limit_l_min 0
_diffrn_reflns_number 4370
_diffrn_reflns_theta_full 27.64
_diffrn_reflns_theta_max 27.64
_diffrn_reflns_theta_min 2.43
_exptl_absorpt_coefficient_mu 0.065
_exptl_absorpt_correction_T_max 0.990
_exptl_absorpt_correction_T_min 0.988
_exptl_absorpt_correction_type multi-scan
_exptl_absorpt_process_details multi-scan
_exptl_crystal_colour Colourless
_exptl_crystal_density_diffrn 0.919
_exptl_crystal_density_method 'not measured'
_exptl_crystal_description Needle
_exptl_crystal_F_000 458
_exptl_crystal_size_max 0.52
_exptl_crystal_size_mid 0.16
_exptl_crystal_size_min 0.15
_refine_diff_density_max 0.515
_refine_diff_density_min -0.305
_refine_diff_density_rms 0.102
_refine_ls_extinction_method none
_refine_ls_goodness_of_fit_ref 1.056
_refine_ls_hydrogen_treatment constr
_refine_ls_matrix_type full
_refine_ls_number_parameters 332
_refine_ls_number_reflns 4370
_refine_ls_number_restraints 9
_refine_ls_restrained_S_all 1.058
_refine_ls_R_factor_all 0.1863
_refine_ls_R_factor_gt 0.0993
_refine_ls_shift/su_max 0.000
_refine_ls_shift/su_mean 0.000
_refine_ls_structure_factor_coef Fsqd
_refine_ls_weighting_details 'calc w=1/[\s^2^(Fo^2^)+(0.1763P)^2^+0.0000P] where P=(Fo^2^+2Fc^2^)/3'
_refine_ls_weighting_scheme calc
_refine_ls_wR_factor_gt 0.2502
_refine_ls_wR_factor_ref 0.2947
_reflns_number_gt 2292
_reflns_number_total 4370
_reflns_threshold_expression >2sigma(I)
_cod_data_source_file c3ce41448e.txt
_cod_data_source_block II
_cod_depositor_comments
;
The following automatic conversions were performed:

'_space_group_crystal_system' value 'Monoclinic' changed to
'monoclinic' according to
/home/saulius/struct/CIF-dictionaries/cif_core.dic dictionary named
'cif_core.dic' version 2.4.2 from 2011-04-26.

Automatic conversion script
Id: cif_fix_values 1891 2012-01-12 08:04:46Z andrius 
;
_cod_original_cell_volume 1797.9(11)
_cod_original_sg_symbol_H-M P21
_cod_original_formula_sum 'C27 H35 N3 O6 '
_cod_database_code 7211371

loop_
_symmetry_equiv_pos_as_xyz
'x, y, z'
'-x, y+1/2, -z'

loop_
_atom_site_label
_atom_site_type_symbol
_atom_site_fract_x
_atom_site_fract_y
_atom_site_fract_z
_atom_site_U_iso_or_equiv
_atom_site_adp_type
_atom_site_occupancy
_atom_site_symmetry_multiplicity
_atom_site_calc_flag
_atom_site_refinement_flags
O1 O 0.7425(4) 0.3678(4) 0.3227(4) 0.0728(14) Uani 1 1 d .
O2 O 0.2973(6) -0.3639(6) 0.1979(5) 0.117(2) Uani 1 1 d .
O3 O 0.7135(3) 0.1658(4) 0.3404(3) 0.0599(12) Uani 1 1 d .
C26 C 0.3954(5) 0.2053(6) 0.4370(6) 0.069(2) Uani 1 1 d .
H26A H 0.4025 0.2247 0.3684 0.104 Uiso 1 1 calc R
H26B H 0.4052 0.2797 0.4786 0.104 Uiso 1 1 calc R
H26C H 0.3220 0.1711 0.4314 0.104 Uiso 1 1 calc R
O5 O 0.4062(3) -0.0797(4) 0.4219(3) 0.0543(11) Uani 1 1 d .
O6 O 0.6900(3) -0.0028(4) 0.5463(3) 0.0603(12) Uani 1 1 d .
C24 C 1.1306(8) 0.2718(8) 0.4978(10) 0.106(3) Uani 1 1 d DU
H24 H 1.1547 0.2965 0.4401 0.127 Uiso 1 1 calc R
C25 C 1.0376(6) 0.2040(7) 0.4833(8) 0.082(2) Uani 1 1 d .
H25 H 0.9988 0.1812 0.4154 0.098 Uiso 1 1 calc R
C31 C 0.7542(9) 0.2895(11) 0.1588(8) 0.113(3) Uani 1 1 d .
H31A H 0.7445 0.2039 0.1750 0.170 Uiso 1 1 calc R
H31B H 0.8327 0.3106 0.1814 0.170 Uiso 1 1 calc R
H31C H 0.7268 0.3020 0.0845 0.170 Uiso 1 1 calc R
C10 C 0.4683(6) 0.0690(8) 0.5901(6) 0.076(2) Uani 1 1 d .
H10A H 0.4686 0.1394 0.6348 0.114 Uiso 1 1 calc R
H10B H 0.5287 0.0138 0.6230 0.114 Uiso 1 1 calc R
H10C H 0.3977 0.0260 0.5784 0.114 Uiso 1 1 calc R
C18 C 0.5775(6) -0.0534(7) 0.1922(5) 0.0664(19) Uani 1 1 d .
H18 H 0.6282 0.0127 0.2054 0.080 Uiso 1 1 calc R
O7 O 0.3555(7) -0.4243(7) 0.0649(6) 0.138(3) Uani 1 1 d .
C20 C 0.9977(5) 0.1672(6) 0.5628(7) 0.067(2) Uani 1 1 d .
C21 C 1.0561(6) 0.1980(10) 0.6579(9) 0.108(3) Uani 1 1 d DU
H21 H 1.0309 0.1719 0.7146 0.130 Uiso 1 1 calc R
C22 C 1.1544(8) 0.2685(13) 0.6765(10) 0.140(4) Uani 1 1 d DU
H22 H 1.1949 0.2900 0.7442 0.168 Uiso 1 1 calc R
C23 C 1.1886(8) 0.3046(11) 0.5917(11) 0.133(4) Uani 1 1 d DU
H23 H 1.2534 0.3525 0.6004 0.159 Uiso 1 1 calc R
C1 C 0.5685(9) 0.3344(11) 0.1931(7) 0.104(3) Uani 1 1 d .
H1A H 0.5362 0.3759 0.2423 0.156 Uiso 1 1 calc R
H1B H 0.5626 0.2461 0.2006 0.156 Uiso 1 1 calc R
H1C H 0.5287 0.3585 0.1232 0.156 Uiso 1 1 calc R
C2 C 0.6899(9) 0.3700(9) 0.2138(6) 0.088(3) Uani 1 1 d .
C3 C 0.7444(5) 0.2660(6) 0.3776(5) 0.0488(15) Uani 1 1 d .
N3 N 0.7815(3) 0.2867(4) 0.4787(4) 0.0425(11) Uani 1 1 d .
C6 C 0.7929(4) 0.1822(5) 0.5472(5) 0.0496(15) Uani 1 1 d .
H6 H 0.8087 0.2169 0.6180 0.059 Uiso 1 1 calc R
C7 C 0.6867(4) 0.1081(5) 0.5323(5) 0.0438(13) Uani 1 1 d .
N4 N 0.5924(3) 0.1691(4) 0.5026(4) 0.0469(12) Uani 1 1 d .
H4 H 0.5953 0.2478 0.4911 0.056 Uiso 1 1 calc R
C9 C 0.4836(4) 0.1123(5) 0.4880(5) 0.0493(15) Uani 1 1 d .
C11 C 0.4681(4) 0.0025(5) 0.4139(4) 0.0446(14) Uani 1 1 d .
N2 N 0.5167(4) 0.0102(4) 0.3367(4) 0.0495(12) Uani 1 1 d .
H2 H 0.5586 0.0746 0.3375 0.059 Uiso 1 1 calc R
C13 C 0.5091(5) -0.0711(6) 0.2555(4) 0.0483(14) Uani 1 1 d .
C14 C 0.4355(5) -0.1693(6) 0.2351(5) 0.0556(16) Uani 1 1 d .
H14 H 0.3862 -0.1826 0.2763 0.067 Uiso 1 1 calc R
C15 C 0.4351(6) -0.2459(6) 0.1554(5) 0.0640(19) Uani 1 1 d .
C19 C 0.3607(8) -0.3543(7) 0.1338(7) 0.088(3) Uani 1 1 d .
C17 C 0.5739(7) -0.1284(8) 0.1113(6) 0.083(2) Uani 1 1 d .
H17 H 0.6204 -0.1124 0.0679 0.099 Uiso 1 1 calc R
C16 C 0.5045(7) -0.2262(7) 0.0915(6) 0.074(2) Uani 1 1 d .
H16 H 0.5033 -0.2795 0.0359 0.089 Uiso 1 1 calc R
C27 C 0.8915(5) 0.0996(6) 0.5475(6) 0.069(2) Uani 1 1 d .
H27A H 0.8997 0.0384 0.6028 0.082 Uiso 1 1 calc R
H27B H 0.8758 0.0552 0.4814 0.082 Uiso 1 1 calc R
C5 C 0.8286(5) 0.4036(5) 0.5205(5) 0.0521(15) Uani 1 1 d .
H5A H 0.8249 0.4610 0.4641 0.078 Uiso 1 1 calc R
H5B H 0.9058 0.3920 0.5593 0.078 Uiso 1 1 calc R
H5C H 0.7867 0.4362 0.5660 0.078 Uiso 1 1 calc R
C30 C 0.7029(12) 0.5028(10) 0.1886(8) 0.135(4) Uani 1 1 d .
H30A H 0.7814 0.5215 0.1993 0.202 Uiso 1 1 calc R
H30B H 0.6724 0.5544 0.2335 0.202 Uiso 1 1 calc R
H30C H 0.6632 0.5184 0.1169 0.202 Uiso 1 1 calc R
C29 C 0.2234(14) -0.4700(15) 0.1830(10) 0.197(9) Uani 1 1 d .
H29A H 0.2665 -0.5435 0.2083 0.296 Uiso 1 1 calc R
H29B H 0.1864 -0.4795 0.1098 0.296 Uiso 1 1 calc R
H29C H 0.1680 -0.4579 0.2210 0.296 Uiso 1 1 calc R

loop_
_atom_site_aniso_label
_atom_site_aniso_U_11
_atom_site_aniso_U_22
_atom_site_aniso_U_33
_atom_site_aniso_U_23
_atom_site_aniso_U_13
_atom_site_aniso_U_12
O1 0.082(3) 0.052(3) 0.078(3) 0.009(2) 0.010(3) -0.017(2)
O2 0.157(6) 0.099(5) 0.096(4) -0.047(4) 0.038(4) -0.076(4)
O3 0.061(3) 0.048(3) 0.078(3) -0.012(2) 0.030(2) -0.012(2)
C26 0.041(3) 0.041(4) 0.124(6) -0.019(4) 0.019(4) 0.002(3)
O5 0.049(2) 0.041(2) 0.076(3) -0.009(2) 0.021(2) -0.014(2)
O6 0.047(2) 0.041(3) 0.093(3) 0.005(2) 0.020(2) -0.002(2)
C24 0.068(6) 0.060(5) 0.215(10) 0.030(6) 0.082(6) 0.021(5)
C25 0.051(4) 0.049(4) 0.162(8) 0.003(5) 0.057(5) 0.013(3)
C31 0.123(7) 0.127(8) 0.109(7) -0.001(6) 0.067(6) -0.013(7)
C10 0.071(5) 0.086(5) 0.086(5) -0.037(4) 0.046(4) -0.040(4)
C18 0.080(5) 0.060(4) 0.061(4) -0.001(4) 0.021(4) 0.001(4)
O7 0.198(8) 0.093(5) 0.125(5) -0.062(5) 0.049(5) -0.051(5)
C20 0.030(3) 0.050(4) 0.118(6) 0.015(4) 0.013(4) 0.008(3)
C21 0.051(4) 0.110(7) 0.154(9) 0.052(7) 0.009(5) -0.008(5)
C22 0.062(6) 0.137(10) 0.190(9) 0.037(9) -0.017(6) -0.025(6)
C23 0.047(5) 0.089(8) 0.254(12) 0.050(8) 0.028(6) -0.016(5)
C1 0.105(8) 0.111(7) 0.086(6) -0.005(5) 0.008(5) 0.003(6)
C2 0.114(7) 0.089(6) 0.060(5) 0.007(4) 0.021(5) -0.009(5)
C3 0.039(3) 0.039(4) 0.071(4) -0.003(3) 0.021(3) -0.009(3)
N3 0.032(2) 0.028(2) 0.068(3) 0.000(2) 0.012(2) -0.0053(19)
C6 0.038(3) 0.039(3) 0.069(4) 0.001(3) 0.012(3) -0.006(3)
C7 0.038(3) 0.029(3) 0.062(4) -0.001(3) 0.010(3) 0.000(2)
N4 0.036(2) 0.029(2) 0.078(3) -0.009(2) 0.019(2) -0.009(2)
C9 0.036(3) 0.038(3) 0.080(4) -0.014(3) 0.026(3) -0.004(2)
C11 0.030(3) 0.037(3) 0.066(4) -0.001(3) 0.011(3) 0.001(3)
N2 0.050(3) 0.038(3) 0.064(3) -0.010(2) 0.021(2) -0.014(2)
C13 0.052(3) 0.041(3) 0.049(3) 0.007(3) 0.009(3) 0.003(3)
C14 0.065(4) 0.047(4) 0.048(4) 0.001(3) 0.004(3) -0.002(3)
C15 0.076(5) 0.055(4) 0.048(4) -0.006(3) -0.004(3) 0.006(3)
C19 0.123(7) 0.055(5) 0.071(5) -0.013(4) -0.001(5) -0.018(5)
C17 0.102(6) 0.083(6) 0.069(5) -0.003(4) 0.034(4) -0.003(5)
C16 0.094(5) 0.065(5) 0.057(4) -0.015(4) 0.009(4) -0.004(4)
C27 0.042(4) 0.049(4) 0.117(6) 0.015(4) 0.025(4) 0.004(3)
C5 0.040(3) 0.036(3) 0.078(4) -0.003(3) 0.011(3) -0.006(2)
C30 0.200(12) 0.094(7) 0.095(7) 0.041(6) 0.014(7) -0.019(8)
C29 0.271(19) 0.191(16) 0.140(10) -0.063(10) 0.072(11) -0.177(16)

loop_
_atom_type_symbol
_atom_type_description
_atom_type_scat_dispersion_real
_atom_type_scat_dispersion_imag
_atom_type_scat_source
C C 0.0033 0.0016 'International Tables Vol C Tables 4.2.6.8 and 6.1.1.4'
N N 0.0061 0.0033 'International Tables Vol C Tables 4.2.6.8 and 6.1.1.4'
O O 0.0106 0.0060 'International Tables Vol C Tables 4.2.6.8 and 6.1.1.4'
H H 0.0000 0.0000 'International Tables Vol C Tables 4.2.6.8 and 6.1.1.4'

loop_
_geom_angle_atom_site_label_1
_geom_angle_atom_site_label_2
_geom_angle_atom_site_label_3
_geom_angle
C3 O1 C2 121.1(6)
C19 O2 C29 116.2(8)
C9 C26 H26A 109.5
C9 C26 H26B 109.5
H26A C26 H26B 109.5
C9 C26 H26C 109.5
H26A C26 H26C 109.5
H26B C26 H26C 109.5
C23 C24 C25 121.1(10)
C23 C24 H24 119.5
C25 C24 H24 119.5
C24 C25 C20 122.3(10)
C24 C25 H25 118.8
C20 C25 H25 118.8
C2 C31 H31A 109.5
C2 C31 H31B 109.5
H31A C31 H31B 109.5
C2 C31 H31C 109.5
H31A C31 H31C 109.5
H31B C31 H31C 109.5
C9 C10 H10A 109.5
C9 C10 H10B 109.5
H10A C10 H10B 109.5
C9 C10 H10C 109.5
H10A C10 H10C 109.5
H10B C10 H10C 109.5
C17 C18 C13 121.4(7)
C17 C18 H18 119.3
C13 C18 H18 119.3
C21 C20 C25 117.3(7)
C21 C20 C27 119.8(7)
C25 C20 C27 122.8(8)
C20 C21 C22 122.2(9)
C20 C21 H21 118.9
C22 C21 H21 118.9
C23 C22 C21 117.1(10)
C23 C22 H22 121.4
C21 C22 H22 121.4
C24 C23 C22 119.9(9)
C24 C23 H23 120.0
C22 C23 H23 120.0
C2 C1 H1A 109.5
C2 C1 H1B 109.5
H1A C1 H1B 109.5
C2 C1 H1C 109.5
H1A C1 H1C 109.5
H1B C1 H1C 109.5
O1 C2 C30 101.5(7)
O1 C2 C31 109.4(8)
C30 C2 C31 110.3(9)
O1 C2 C1 110.1(7)
C30 C2 C1 111.5(10)
C31 C2 C1 113.5(8)
O3 C3 N3 123.7(6)
O3 C3 O1 124.3(6)
N3 C3 O1 112.0(5)
C3 N3 C6 117.7(5)
C3 N3 C5 122.5(5)
C6 N3 C5 118.9(5)
N3 C6 C27 114.1(5)
N3 C6 C7 113.6(4)
C27 C6 C7 111.2(5)
N3 C6 H6 105.7
C27 C6 H6 105.7
C7 C6 H6 105.7
O6 C7 N4 122.5(5)
O6 C7 C6 120.8(5)
N4 C7 C6 116.7(5)
C7 N4 C9 123.5(4)
C7 N4 H4 118.3
C9 N4 H4 118.3
N4 C9 C10 110.6(5)
N4 C9 C26 108.3(5)
C10 C9 C26 111.4(6)
N4 C9 C11 111.7(4)
C10 C9 C11 108.7(5)
C26 C9 C11 106.1(5)
O5 C11 N2 123.4(5)
O5 C11 C9 119.5(5)
N2 C11 C9 116.7(5)
C11 N2 C13 128.3(5)
C11 N2 H2 115.9
C13 N2 H2 115.9
C18 C13 C14 118.4(6)
C18 C13 N2 118.3(6)
C14 C13 N2 123.3(5)
C15 C14 C13 119.5(6)
C15 C14 H14 120.3
C13 C14 H14 120.3
C14 C15 C16 121.4(7)
C14 C15 C19 120.9(8)
C16 C15 C19 117.6(7)
O7 C19 O2 122.7(8)
O7 C19 C15 124.4(10)
O2 C19 C15 112.9(7)
C18 C17 C16 121.0(8)
C18 C17 H17 119.5
C16 C17 H17 119.5
C17 C16 C15 118.2(7)
C17 C16 H16 120.9
C15 C16 H16 120.9
C20 C27 C6 113.5(5)
C20 C27 H27A 108.9
C6 C27 H27A 108.9
C20 C27 H27B 108.9
C6 C27 H27B 108.9
H27A C27 H27B 107.7
N3 C5 H5A 109.5
N3 C5 H5B 109.5
H5A C5 H5B 109.5
N3 C5 H5C 109.5
H5A C5 H5C 109.5
H5B C5 H5C 109.5
C2 C30 H30A 109.5
C2 C30 H30B 109.5
H30A C30 H30B 109.5
C2 C30 H30C 109.5
H30A C30 H30C 109.5
H30B C30 H30C 109.5
O2 C29 H29A 109.5
O2 C29 H29B 109.5
H29A C29 H29B 109.5
O2 C29 H29C 109.5
H29A C29 H29C 109.5
H29B C29 H29C 109.5

loop_
_geom_bond_atom_site_label_1
_geom_bond_atom_site_label_2
_geom_bond_distance
O1 C3 1.337(8)
O1 C2 1.444(9)
O2 C19 1.330(11)
O2 C29 1.469(12)
O3 C3 1.228(7)
C26 C9 1.529(9)
C26 H26A 0.9800
C26 H26B 0.9800
C26 H26C 0.9800
O5 C11 1.214(7)
O6 C7 1.231(7)
C24 C23 1.333(13)
C24 C25 1.355(12)
C24 H24 0.9500
C25 C20 1.363(11)
C25 H25 0.9500
C31 C2 1.520(14)
C31 H31A 0.9800
C31 H31B 0.9800
C31 H31C 0.9800
C10 C9 1.520(10)
C10 H10A 0.9800
C10 H10B 0.9800
C10 H10C 0.9800
C18 C17 1.361(11)
C18 C13 1.381(9)
C18 H18 0.9500
O7 C19 1.196(10)
C20 C21 1.341(12)
C20 C27 1.493(9)
C21 C22 1.423(11)
C21 H21 0.9500
C22 C23 1.388(13)
C22 H22 0.9500
C23 H23 0.9500
C1 C2 1.528(14)
C1 H1A 0.9800
C1 H1B 0.9800
C1 H1C 0.9800
C2 C30 1.515(14)
C3 N3 1.340(8)
N3 C6 1.457(8)
N3 C5 1.462(8)
C6 C27 1.535(9)
C6 C7 1.531(8)
C6 H6 1.0000
C7 N4 1.326(7)
N4 C9 1.468(7)
N4 H4 0.8800
C9 C11 1.546(8)
C11 N2 1.347(7)
N2 C13 1.398(8)
N2 H2 0.8800
C13 C14 1.399(9)
C14 C15 1.366(9)
C14 H14 0.9500
C15 C16 1.400(11)
C15 C19 1.493(11)
C17 C16 1.363(11)
C17 H17 0.9500
C16 H16 0.9500
C27 H27A 0.9900
C27 H27B 0.9900
C5 H5A 0.9800
C5 H5B 0.9800
C5 H5C 0.9800
C30 H30A 0.9800
C30 H30B 0.9800
C30 H30C 0.9800
C29 H29A 0.9800
C29 H29B 0.9800
C29 H29C 0.9800
